data_1563778
loop_
_publ_author_name
'Joubert, J.-M.'
'Tokaychuk, Ya.'
'\<Cern\'y, R.'

_publ_section_title
;
 Crystal structures of three intermetallic phases in the Mo--Pt--Si system
;
_journal_issue 1
_journal_name_full 'Journal of Solid State Chemistry'
_journal_page_first 173
_journal_page_last 179
_journal_paper_doi 10.1016/j.jssc.2009.11.006
_journal_volume 183
_journal_year 2010
_chemical_formula_sum 'Mo29.93 Pt21.02 Si17.05'
_chemical_formula_weight 7450.47
_space_group_IT_number 9
_space_group_name_Hall 'C -2yc'
_space_group_name_H-M_alt 'C 1 c 1'
_symmetry_cell_setting monoclinic
_symmetry_space_group_name_Hall 'C -2yc'
_symmetry_space_group_name_H-M 'C 1 c 1'
_cell_angle_alpha 90.00000
_cell_angle_beta 100.8980(11)
_cell_angle_gamma 90.00000
_cell_formula_units_Z 1
_cell_length_a 13.8868(3)
_cell_length_b 8.07687(16)
_cell_length_c 9.61096(18)
_cell_volume 1058.54(4)
_computing_structure_refinement FULLPROF
_diffrn_radiation_type Synchrotron
_diffrn_radiation_wavelength 0.40047
_diffrn_source SNBL
_pd_instr_location ' ?'
_pd_meas_2theta_range_inc 0.006001
_pd_meas_2theta_range_max 45.46200
_pd_meas_2theta_range_min 1.02600
_pd_meas_number_of_points 7407
_pd_proc_2theta_range_inc 0.006001
_pd_proc_2theta_range_max 45.4823
_pd_proc_2theta_range_min 1.0463
_pd_proc_ls_pref_orient_corr ' ?'
_pd_proc_ls_prof_R_factor 5.9618
_pd_proc_ls_prof_wR_expected 4.8782
_pd_proc_ls_prof_wR_factor 7.5988
_pd_proc_wavelength 0.400470
_pd_spec_mounting ' ?'
_refine_ls_number_parameters 74
_refine_ls_number_reflns 4199
_refine_ls_number_restraints 10
_refine_ls_R_I_factor 6.2225
_cod_data_source_file JSSC-2010-183-173.cif
_cod_data_source_block phase_Z
_cod_depositor_comments
;
The following automatic conversions were performed:

data item '_symmetry_cell_setting' value 'Monoclinic' was changed to
'monoclinic' in accordance with the built-in table derived from the
CIF Core dictionary named 'cif_core.dic' version 2.4.5 last updated
on 2014-11-21.

Automatic conversion script
Id: cif_fix_values 8369 2020-08-20 11:38:08Z andrius 
;
_cod_original_sg_symbol_H-M 'C 1 C 1'
_cod_database_code 1563778
_pd_proc_ls_prof_cr_factor 12.2151
_pd_proc_ls_prof_cwr_factor 13.1998
_pd_proc_ls_prof_cwr_expected 8.4740
_pd_proc_ls_prof_chi2 2.4264
_pd_proc_ls_prof_echi2 2.4264

loop_
_symmetry_equiv_pos_as_xyz
x,y,z
x,-y,z+1/2
x+1/2,y+1/2,z
x+1/2,-y+1/2,z+1/2

loop_
_atom_site_label
_atom_site_fract_x
_atom_site_fract_y
_atom_site_fract_z
_atom_site_U_iso_or_equiv
_atom_site_occupancy
_atom_site_adp_type
_atom_site_type_symbol
mo1 0.0099(5) 0.5973(12) 0.2753(8) 0.0114(5) 1.00000 Uiso Mo
mo2 0.6848(6) 0.2911(9) 0.4117(9) 0.0114(5) 1.00000 Uiso Mo
mo3 0.1670(7) 0.0672(10) 0.1935(10) 0.0114(5) 1.00000 Uiso Mo
mo4a 0.6789(5) 0.1981(8) 0.1641(8) 0.0114(5) 0.809(16) Uiso Mo
mo4b 0.6789(5) 0.1981(8) 0.1641(8) 0.0114(5) 0.191(16) Uiso Pt
mo5a 0.3382(6) 0.0778(8) 0.7809(8) 0.0114(5) 0.742(17) Uiso Mo
mo5b 0.3382(6) 0.0778(8) 0.7809(8) 0.0114(5) 0.258(17) Uiso Pt
pt1a 0.00000 0.6492(5) 0.00000 0.00415(17) 1.000(10) Uiso Pt
pt1b 0.00000 0.6492(5) 0.00000 0.00415(17) 0.000(10) Uiso Si
pt2a 0.0051(4) 0.2526(7) 0.2455(7) 0.00415(17) 0.949(9) Uiso Pt
pt2b 0.0051(4) 0.2526(7) 0.2455(7) 0.00415(17) 0.051(9) Uiso Si
pt3a 0.7724(3) 0.8953(5) 0.1375(5) 0.00415(17) 0.969(9) Uiso Pt
pt3b 0.7724(3) 0.8953(5) 0.1375(5) 0.00415(17) 0.031(9) Uiso Si
mo6 0.6800(6) 0.9275(10) 0.3771(8) 0.0114(5) 1.00000 Uiso Mo
mo7 0.4973(6) 0.5840(13) 0.6918(9) 0.0114(5) 1.00000 Uiso Mo
mo8a 0.8501(6) 0.0967(11) 0.3804(8) 0.0114(5) 0.932(15) Uiso Mo
mo8b 0.8501(6) 0.0967(11) 0.3804(8) 0.0114(5) 0.068(15) Uiso Pt
pt4a 0.4920(3) 0.6541(5) 0.9743(5) 0.00415(17) 0.940(11) Uiso Pt
pt4b 0.4920(3) 0.6541(5) 0.9743(5) 0.00415(17) 0.060(11) Uiso Si
pt5a 0.2521(4) 0.1049(4) 0.4831(7) 0.00415(17) 0.879(8) Uiso Pt
pt5b 0.2521(4) 0.1049(4) 0.4831(7) 0.00415(17) 0.121(8) Uiso Si
si1 0.0848(11) 0.3951(10) 0.063(3) 0.009(3) 1.00000 Uiso Si
si2 0.8581(8) 0.855(3) 0.6021(14) 0.009(3) 1.00000 Uiso Si
si3 0.8467(4) 0.6331(9) 0.0878(8) 0.009(3) 1.00000 Uiso Si
si4 0.371(2) 0.229(3) 0.366(3) 0.009(3) 1.00000 Uiso Si

loop_
_atom_type_symbol
_atom_type_scat_Cromer_Mann_a1
_atom_type_scat_Cromer_Mann_b1
_atom_type_scat_Cromer_Mann_a2
_atom_type_scat_Cromer_Mann_b2
_atom_type_scat_Cromer_Mann_a3
_atom_type_scat_Cromer_Mann_b3
_atom_type_scat_Cromer_Mann_a4
_atom_type_scat_Cromer_Mann_b4
_atom_type_scat_Cromer_Mann_c
_atom_type_scat_dispersion_real
_atom_type_scat_dispersion_imag
_atom_type_scat_source
mo 3.70250 0.27720 17.23560 1.09580 12.88760 11.00400 3.74290 61.65840 4.38750 -0.08000 1.76900 International_Tables_for_Crystallography_Vol.C(1991)_Tables_6.1.1.4_and_6.1.1.5
pt 27.00590 1.51293 17.76390 8.81174 15.71310 0.42459 5.78370 38.61030 11.68830 -1.26200 3.25400 International_Tables_for_Crystallography_Vol.C(1991)_Tables_6.1.1.4_and_6.1.1.5
si 6.29150 2.43860 3.03530 32.33370 1.98910 0.67850 1.54100 81.69370 1.14070 0.04200 0.04300 International_Tables_for_Crystallography_Vol.C(1991)_Tables_6.1.1.4_and_6.1.1.5
